data_1518252
loop_
_publ_author_name
'Wise, Matthew D.'
'Holstein, Julian J.'
'Pattison, Philip'
'Besnard, Celine'
'Solari, Euro'
'Scopelliti, Rosario'
'Bricogne, Gerard'
'Severin, Kay'

_publ_section_title
;
 Large, heterometallic coordination cages based on ditopic metallo-ligands
 with 3-pyridyl donor groups
;
_journal_issue 2
_journal_name_full 'Chem. Sci.'
_journal_page_first 1004
_journal_paper_doi 10.1039/C4SC03046J
_journal_volume 6
_journal_year 2015
_chemical_formula_moiety 'C22 H26 B2 Fe N8 O6, 2(C H Cl3)'
_chemical_formula_sum 'C24 H28 B2 Cl6 Fe N8 O6'
_chemical_formula_weight 814.71
_space_group_crystal_system monoclinic
_space_group_IT_number 15
_space_group_name_Hall '-C 2yc'
_space_group_name_H-M_alt 'C 1 2/c 1'
_symmetry_space_group_name_Hall '-C 2yc'
_symmetry_space_group_name_H-M 'C 1 2/c 1'
_atom_sites_solution_hydrogens geom
_audit_creation_method SHELXL-2014/6
_cell_angle_alpha 90
_cell_angle_beta 120.269(13)
_cell_angle_gamma 90
_cell_formula_units_Z 4
_cell_length_a 24.287(3)
_cell_length_b 8.1945(5)
_cell_length_c 20.3960(18)
_cell_measurement_reflns_used 2691
_cell_measurement_temperature 120(2)
_cell_measurement_theta_max 73.1228
_cell_measurement_theta_min 3.6571
_cell_volume 3505.8(7)
_computing_cell_refinement
;
CrysAlisPro, Agilent Technologies,
Version 1.171.35.21 (release 20-01-2012 CrysAlis171 .NET)
(compiled Jan 23 2012,18:06:46)
;
_computing_data_collection
;
CrysAlisPro, Agilent Technologies,
Version 1.171.35.21 (release 20-01-2012 CrysAlis171 .NET)
(compiled Jan 23 2012,18:06:46)
;
_computing_data_reduction
;
CrysAlisPro, Agilent Technologies,
Version 1.171.35.21 (release 20-01-2012 CrysAlis171 .NET)
(compiled Jan 23 2012,18:06:46)
;
_computing_molecular_graphics 'shelXle (Huebschle, 2014)'
_computing_publication_material 'enCIFer 1.3, CCDC, 2008'
_computing_structure_refinement 'SHELXL-2014/6 (Sheldrick, 2014)'
_computing_structure_solution 'SIR2011 (Giacovazzo, 2011)'
_diffrn_ambient_temperature 120(2)
_diffrn_detector_area_resol_mean 10.2665
_diffrn_measured_fraction_theta_full 0.997
_diffrn_measured_fraction_theta_max 0.967
_diffrn_measurement_device_type 'SuperNova, Dual, Cu at zero, Atlas'
_diffrn_measurement_method '\w scans'
_diffrn_orient_matrix_UB_11 -0.0720013000
_diffrn_orient_matrix_UB_12 0.0213427000
_diffrn_orient_matrix_UB_13 -0.0303068000
_diffrn_orient_matrix_UB_21 0.0122945000
_diffrn_orient_matrix_UB_22 -0.0095694000
_diffrn_orient_matrix_UB_23 0.0818033000
_diffrn_orient_matrix_UB_31 0.0087478000
_diffrn_orient_matrix_UB_32 0.1861301000
_diffrn_orient_matrix_UB_33 0.0075670000
_diffrn_radiation_type CuK\a
_diffrn_radiation_wavelength 1.54178
_diffrn_reflns_av_R_equivalents 0.0434
_diffrn_reflns_av_unetI/netI 0.0524
_diffrn_reflns_Laue_measured_fraction_full 0.997
_diffrn_reflns_Laue_measured_fraction_max 0.967
_diffrn_reflns_limit_h_max 29
_diffrn_reflns_limit_h_min -29
_diffrn_reflns_limit_k_max 9
_diffrn_reflns_limit_k_min -5
_diffrn_reflns_limit_l_max 25
_diffrn_reflns_limit_l_min -16
_diffrn_reflns_number 6161
_diffrn_reflns_point_group_measured_fraction_full 0.997
_diffrn_reflns_point_group_measured_fraction_max 0.967
_diffrn_reflns_theta_full 67.679
_diffrn_reflns_theta_max 73.272
_diffrn_reflns_theta_min 4.215
_diffrn_source 'SuperNova (Cu) X-ray Source'
_exptl_absorpt_coefficient_mu 8.090
_exptl_absorpt_correction_T_max 1.00000
_exptl_absorpt_correction_T_min 0.02384
_exptl_absorpt_correction_type multi-scan
_exptl_absorpt_process_details
;
CrysAlisPro, Agilent Technologies,
Version 1.171.35.21 (release 20-01-2012 CrysAlis171 .NET)
(compiled Jan 23 2012,18:06:46)
Empirical absorption correction using spherical harmonics,
 implemented in SCALE3 ABSPACK scaling algorithm.
;
_exptl_crystal_colour red
_exptl_crystal_density_diffrn 1.544
_exptl_crystal_description needle
_exptl_crystal_F_000 1656
_exptl_crystal_recrystallization_method 'Re-crystallisation from solvent: CDCl3'
_exptl_crystal_size_max 0.808
_exptl_crystal_size_mid 0.182
_exptl_crystal_size_min 0.165
_refine_diff_density_max 0.703
_refine_diff_density_min -0.615
_refine_diff_density_rms 0.081
_refine_ls_extinction_coef 0.00039(8)
_refine_ls_extinction_expression Fc^*^=kFc[1+0.001xFc^2^\l^3^/sin(2\q)]^-1/4^
_refine_ls_extinction_method SHELXL
_refine_ls_goodness_of_fit_ref 0.796
_refine_ls_hydrogen_treatment constr
_refine_ls_matrix_type full
_refine_ls_number_parameters 257
_refine_ls_number_reflns 3405
_refine_ls_number_restraints 88
_refine_ls_restrained_S_all 0.799
_refine_ls_R_factor_all 0.0735
_refine_ls_R_factor_gt 0.0610
_refine_ls_shift/su_max 0.000
_refine_ls_shift/su_mean 0.000
_refine_ls_structure_factor_coef Fsqd
_refine_ls_weighting_details 'w=1/[\s^2^(Fo^2^)+(0.1175P)^2^+16.6454P] where P=(Fo^2^+2Fc^2^)/3'
_refine_ls_weighting_scheme calc
_refine_ls_wR_factor_gt 0.1593
_refine_ls_wR_factor_ref 0.1741
_reflns_Friedel_coverage 0.000
_reflns_number_gt 2855
_reflns_number_total 3405
_reflns_threshold_expression 'I > 2\s(I)'
_cod_data_source_file c4sc03046j2.cif
_cod_data_source_block ligand1
_cod_depositor_comments 'Adding full bibliography for 1518252--1518257.cif.'
_cod_database_code 1518252
_shelx_space_group_comment
;
The symmetry employed for this shelxl refinement is uniquely defined
by the following loop, which should always be used as a source of
symmetry information in preference to the above space-group names.
They are only intended as comments.
;
_shelx_estimated_absorpt_t_min 0.059
_shelx_estimated_absorpt_t_max 0.349
_computing_refinement_gui 'shelXle (Huebschle, 2014)'
_shelxl_version_number 2014/6

loop_
_space_group_symop_operation_xyz
'x, y, z'
'-x, y, -z+1/2'
'x+1/2, y+1/2, z'
'-x+1/2, y+1/2, -z+1/2'
'-x, -y, -z'
'x, -y, z-1/2'
'-x+1/2, -y+1/2, -z'
'x+1/2, -y+1/2, z-1/2'

loop_
_atom_site_label
_atom_site_type_symbol
_atom_site_fract_x
_atom_site_fract_y
_atom_site_fract_z
_atom_site_U_iso_or_equiv
_atom_site_adp_type
_atom_site_occupancy
_atom_site_site_symmetry_order
_atom_site_calc_flag
_atom_site_refinement_flags_posn
_atom_site_refinement_flags_adp
_atom_site_refinement_flags_occupancy
_atom_site_disorder_assembly
_atom_site_disorder_group
Fe1 Fe 0.5000 0.84716(9) 0.2500 0.0263(2) Uani 1 2 d S T P . .
C1_1 C 0.33892(15) 0.8503(4) 0.30588(18) 0.0344(7) Uani 1 1 d D . . . .
C2_1 C 0.34198(17) 0.7475(5) 0.36163(19) 0.0417(8) Uani 1 1 d D . . . .
H2A_1 H 0.3764 0.6721 0.3837 0.050 Uiso 1 1 calc R U . . .
N3_1 N 0.30105(16) 0.7448(4) 0.38708(18) 0.0464(8) Uani 1 1 d D . . . .
C4_1 C 0.25340(19) 0.8516(5) 0.3555(2) 0.0476(10) Uani 1 1 d D . . . .
H4A_1 H 0.2239 0.8542 0.3731 0.057 Uiso 1 1 calc R U . . .
C5_1 C 0.2442(2) 0.9577(6) 0.2993(3) 0.0594(12) Uani 1 1 d D . . . .
H5A_1 H 0.2090 1.0304 0.2780 0.071 Uiso 1 1 calc R U . . .
C6_1 C 0.28760(19) 0.9570(5) 0.2741(3) 0.0524(10) Uani 1 1 d D . . . .
H6A_1 H 0.2822 1.0296 0.2349 0.063 Uiso 1 1 calc R U . . .
B7_1 B 0.39386(18) 0.8477(5) 0.2846(2) 0.0324(8) Uani 1 1 d D . . . .
O8_1a O 0.39726(18) 0.6829(5) 0.2569(3) 0.0369(8) Uani 0.659(3) 1 d D . P A 1
N9_1a N 0.4496(2) 0.6669(7) 0.2480(3) 0.0310(11) Uani 0.659(3) 1 d D . P A 1
C10_1a C 0.4713(7) 0.5196(12) 0.2514(6) 0.033(2) Uani 0.659(3) 1 d D . P A 1
O15_1a O 0.37813(19) 0.9729(5) 0.2234(2) 0.0366(9) Uani 0.659(3) 1 d D . P A 1
N16_1a N 0.4211(3) 0.9670(6) 0.1986(3) 0.0314(12) Uani 0.659(3) 1 d D . P A 1
C17_1a C 0.4002(6) 1.0173(16) 0.1292(6) 0.0336(17) Uani 0.659(3) 1 d D . P A 1
C18_1a C 0.4482(5) 0.9957(17) 0.1079(6) 0.0343(17) Uani 0.659(3) 1 d D . P A 1
N19_1a N 0.4962(3) 0.9084(7) 0.1575(4) 0.0309(12) Uani 0.659(3) 1 d D . P A 1
O21_1a O 0.45334(19) 0.8909(6) 0.3551(2) 0.0379(10) Uani 0.659(3) 1 d D . P A 1
C10A_1a C 0.4423(14) 0.3694(18) 0.2638(16) 0.057(3) Uani 0.659(3) 1 d D . P A 1
H10A_1a H 0.4733 0.2799 0.2811 0.085 Uiso 0.659(3) 1 calc R U P A 1
H10B_1a H 0.4042 0.3384 0.2161 0.085 Uiso 0.659(3) 1 calc R U P A 1
H10C_1a H 0.4305 0.3918 0.3023 0.085 Uiso 0.659(3) 1 calc R U P A 1
C17A_1a C 0.3349(8) 1.082(3) 0.0781(13) 0.051(2) Uani 0.659(3) 1 d D . P A 1
H17A_1a H 0.3074 1.0551 0.0989 0.076 Uiso 0.659(3) 1 calc R U P A 1
H17B_1a H 0.3174 1.0333 0.0277 0.076 Uiso 0.659(3) 1 calc R U P A 1
H17C_1a H 0.3368 1.2010 0.0742 0.076 Uiso 0.659(3) 1 calc R U P A 1
C18A_1a C 0.4447(11) 1.067(4) 0.0388(10) 0.053(4) Uani 0.659(3) 1 d D . P A 1
H18A_1a H 0.4873 1.1027 0.0507 0.080 Uiso 0.659(3) 1 calc R U P A 1
H18B_1a H 0.4159 1.1613 0.0218 0.080 Uiso 0.659(3) 1 calc R U P A 1
H18C_1a H 0.4287 0.9851 -0.0016 0.080 Uiso 0.659(3) 1 calc R U P A 1
Cl4_2 Cl 0.33845(11) 0.3999(3) 0.56537(10) 0.1078(7) Uani 1 1 d . . . . .
Cl2_2 Cl 0.43764(9) 0.4291(3) 0.52994(15) 0.1251(8) Uani 1 1 d . . . . .
Cl3_2 Cl 0.31951(13) 0.2725(3) 0.42584(11) 0.1269(8) Uani 1 1 d . . . . .
C1_2 C 0.3557(3) 0.4254(7) 0.4917(3) 0.0740(15) Uani 1 1 d . . . . .
H19A_2 H 0.3378 0.5325 0.4663 0.089 Uiso 1 1 calc R U . . .
O8_1b O 0.4241(4) 0.6803(9) 0.3026(5) 0.0369(8) Uani 0.341(3) 1 d D . P A 2
N9_1b N 0.4679(5) 0.6638(16) 0.2792(6) 0.0310(11) Uani 0.341(3) 1 d D . P A 2
O15_1b O 0.3666(4) 0.8820(11) 0.2046(5) 0.0366(9) Uani 0.341(3) 1 d D . P A 2
C10_1b C 0.4788(15) 0.515(2) 0.2677(16) 0.033(2) Uani 0.341(3) 1 d D . P A 2
N16_1b N 0.4139(7) 0.9050(14) 0.1862(7) 0.0314(12) Uani 0.341(3) 1 d D . P A 2
O21_1b O 0.4423(4) 0.9708(12) 0.3334(5) 0.0379(10) Uani 0.341(3) 1 d D . P A 2
C17A_1b C 0.3336(15) 1.064(7) 0.075(3) 0.051(2) Uani 0.341(3) 1 d D . P A 2
H17A_1b H 0.3363 1.1422 0.0405 0.076 Uiso 0.341(3) 1 calc R U P A 2
H17B_1b H 0.3186 1.1193 0.1057 0.076 Uiso 0.341(3) 1 calc R U P A 2
H17C_1b H 0.3035 0.9767 0.0453 0.076 Uiso 0.341(3) 1 calc R U P A 2
C10A_1b C 0.447(3) 0.367(3) 0.277(3) 0.057(3) Uani 0.341(3) 1 d D . P A 2
H10A_1b H 0.4492 0.2770 0.2463 0.085 Uiso 0.341(3) 1 calc R U P A 2
H10B_1b H 0.4021 0.3917 0.2589 0.085 Uiso 0.341(3) 1 calc R U P A 2
H10C_1b H 0.4684 0.3347 0.3301 0.085 Uiso 0.341(3) 1 calc R U P A 2
C18A_1b C 0.449(2) 1.092(8) 0.045(2) 0.053(4) Uani 0.341(3) 1 d D . P A 2
H18A_1b H 0.4043 1.1163 0.0074 0.080 Uiso 0.341(3) 1 calc R U P A 2
H18B_1b H 0.4662 1.0145 0.0235 0.080 Uiso 0.341(3) 1 calc R U P A 2
H18C_1b H 0.4739 1.1925 0.0594 0.080 Uiso 0.341(3) 1 calc R U P A 2
N19_1b N 0.5036(7) 0.9646(16) 0.1719(8) 0.0309(12) Uani 0.341(3) 1 d D . P A 2
C18_1b C 0.4517(10) 1.018(3) 0.1138(12) 0.0343(17) Uani 0.341(3) 1 d D . P A 2
C17_1b C 0.3978(11) 0.991(3) 0.1259(12) 0.0336(17) Uani 0.341(3) 1 d D . P A 2

loop_
_atom_site_aniso_label
_atom_site_aniso_U_11
_atom_site_aniso_U_22
_atom_site_aniso_U_33
_atom_site_aniso_U_23
_atom_site_aniso_U_13
_atom_site_aniso_U_12
Fe1 0.0295(4) 0.0274(4) 0.0229(4) 0.000 0.0138(3) 0.000
C1_1 0.0350(17) 0.0392(19) 0.0308(16) -0.0014(14) 0.0180(14) -0.0018(14)
C2_1 0.0423(19) 0.050(2) 0.0357(18) 0.0052(16) 0.0219(15) 0.0041(16)
N3_1 0.0517(19) 0.054(2) 0.0427(17) 0.0072(15) 0.0307(15) 0.0014(16)
C4_1 0.045(2) 0.057(3) 0.052(2) 0.0006(19) 0.0331(19) -0.0039(18)
C5_1 0.051(2) 0.067(3) 0.073(3) 0.025(2) 0.040(2) 0.020(2)
C6_1 0.051(2) 0.059(3) 0.058(2) 0.022(2) 0.036(2) 0.014(2)
B7_1 0.0337(18) 0.035(2) 0.0327(18) 0.0009(15) 0.0199(16) -0.0024(15)
O8_1a 0.032(2) 0.0375(17) 0.046(2) -0.0044(19) 0.0231(17) -0.0073(16)
N9_1a 0.027(3) 0.0349(19) 0.030(3) -0.005(3) 0.013(2) -0.009(2)
C10_1a 0.037(4) 0.0260(19) 0.028(6) 0.001(3) 0.011(5) -0.0022(17)
O15_1a 0.0381(18) 0.042(3) 0.040(2) 0.0094(18) 0.0274(16) 0.0111(19)
N16_1a 0.039(2) 0.029(4) 0.032(3) 0.003(3) 0.022(2) 0.005(3)
C17_1a 0.038(2) 0.034(5) 0.0297(18) 0.003(2) 0.0177(16) 0.006(2)
C18_1a 0.040(2) 0.036(4) 0.027(2) 0.004(2) 0.0173(18) 0.007(2)
N19_1a 0.032(2) 0.035(4) 0.026(3) -0.003(2) 0.015(2) 0.004(3)
O21_1a 0.0341(18) 0.059(3) 0.028(2) -0.0037(17) 0.0208(17) -0.007(2)
C10A_1a 0.062(5) 0.032(2) 0.085(10) 0.003(3) 0.043(6) -0.006(2)
C17A_1a 0.045(2) 0.068(6) 0.038(3) 0.014(4) 0.0201(19) 0.025(3)
C18A_1a 0.056(4) 0.073(9) 0.037(3) 0.016(5) 0.028(3) 0.011(4)
Cl4_2 0.1292(15) 0.1189(15) 0.0743(10) 0.0254(10) 0.0505(10) 0.0312(12)
Cl2_2 0.0829(11) 0.1312(18) 0.1364(18) 0.0369(15) 0.0370(12) -0.0002(11)
Cl3_2 0.1523(19) 0.1160(16) 0.0764(11) -0.0172(11) 0.0311(12) -0.0119(14)
C1_2 0.078(3) 0.064(3) 0.062(3) 0.019(3) 0.023(3) 0.008(3)
O8_1b 0.032(2) 0.0375(17) 0.046(2) -0.0044(19) 0.0231(17) -0.0073(16)
N9_1b 0.027(3) 0.0349(19) 0.030(3) -0.005(3) 0.013(2) -0.009(2)
O15_1b 0.0381(18) 0.042(3) 0.040(2) 0.0094(18) 0.0274(16) 0.0111(19)
C10_1b 0.037(4) 0.0260(19) 0.028(6) 0.001(3) 0.011(5) -0.0022(17)
N16_1b 0.039(2) 0.029(4) 0.032(3) 0.003(3) 0.022(2) 0.005(3)
O21_1b 0.0341(18) 0.059(3) 0.028(2) -0.0037(17) 0.0208(17) -0.007(2)
C17A_1b 0.045(2) 0.068(6) 0.038(3) 0.014(4) 0.0201(19) 0.025(3)
C10A_1b 0.062(5) 0.032(2) 0.085(10) 0.003(3) 0.043(6) -0.006(2)
C18A_1b 0.056(4) 0.073(9) 0.037(3) 0.016(5) 0.028(3) 0.011(4)
N19_1b 0.032(2) 0.035(4) 0.026(3) -0.003(2) 0.015(2) 0.004(3)
C18_1b 0.040(2) 0.036(4) 0.027(2) 0.004(2) 0.0173(18) 0.007(2)
C17_1b 0.038(2) 0.034(5) 0.0297(18) 0.003(2) 0.0177(16) 0.006(2)

loop_
_atom_type_symbol
_atom_type_description
_atom_type_scat_dispersion_real
_atom_type_scat_dispersion_imag
_atom_type_scat_source
C C 0.0181 0.0091 'International Tables Vol C Tables 4.2.6.8 and 6.1.1.4'
H H 0.0000 0.0000 'International Tables Vol C Tables 4.2.6.8 and 6.1.1.4'
B B 0.0090 0.0039 'International Tables Vol C Tables 4.2.6.8 and 6.1.1.4'
N N 0.0311 0.0180 'International Tables Vol C Tables 4.2.6.8 and 6.1.1.4'
O O 0.0492 0.0322 'International Tables Vol C Tables 4.2.6.8 and 6.1.1.4'
Cl Cl 0.3639 0.7018 'International Tables Vol C Tables 4.2.6.8 and 6.1.1.4'
Fe Fe -1.1336 3.1974 'International Tables Vol C Tables 4.2.6.8 and 6.1.1.4'

loop_
_exptl_crystal_face_index_h
_exptl_crystal_face_index_k
_exptl_crystal_face_index_l
_exptl_crystal_face_perp_dist
_exptl_oxdiff_crystal_face_indexfrac_h
_exptl_oxdiff_crystal_face_indexfrac_k
_exptl_oxdiff_crystal_face_indexfrac_l
_exptl_oxdiff_crystal_face_x
_exptl_oxdiff_crystal_face_y
_exptl_oxdiff_crystal_face_z
1 -5 1 0.3522 0.9974 -5.0003 0.9990 -0.2088 0.1418 -0.9144
7 0 -13 0.0771 6.9984 -0.0001 -12.9993 -0.1099 -0.9773 -0.0372
15 0 -10 0.0576 15.0023 0.0001 -10.0023 -0.7770 -0.6338 0.0556
-6 2 12 0.1913 -5.9971 2.0002 11.9994 0.1108 0.8887 0.4106
-13 0 -1 0.1251 -13.0051 -0.0002 -0.9959 0.9666 -0.2414 -0.1213
13 0 1 0.0641 13.0051 0.0002 0.9959 -0.9666 0.2414 0.1213
-2 0 -10 0.1099 -2.0039 -0.0002 -9.9973 0.4473 -0.8424 -0.0932
2 0 10 0.0623 2.0039 0.0002 9.9973 -0.4473 0.8424 0.0932
-15 0 9 0.1049 -15.0026 -0.0001 9.0025 0.8074 0.5520 -0.0631
-1 5 -1 0.4186 -0.9974 5.0003 -0.9990 0.2088 -0.1418 0.9144

loop_
_geom_angle_atom_site_label_1
_geom_angle_atom_site_label_2
_geom_angle_atom_site_label_3
_geom_angle
_geom_angle_site_symmetry_1
_geom_angle_site_symmetry_3
N16_1b Fe1 N16_1b 150.9(7) . 2_655
N16_1b Fe1 N19_1b 87.0(5) . 2_655
N16_1b Fe1 N19_1b 78.3(6) 2_655 2_655
N16_1b Fe1 N19_1b 78.3(6) . .
N16_1b Fe1 N19_1b 87.0(5) 2_655 .
N19_1b Fe1 N19_1b 119.2(7) 2_655 .
N9_1a Fe1 N9_1a 78.4(3) . 2_655
N9_1a Fe1 N19_1a 118.2(2) . .
N9_1a Fe1 N19_1a 86.3(2) 2_655 .
N9_1a Fe1 N19_1a 86.3(2) . 2_655
N9_1a Fe1 N19_1a 118.2(2) 2_655 2_655
N19_1a Fe1 N19_1a 149.5(3) . 2_655
N16_1b Fe1 N9_1b 117.7(5) . 2_655
N16_1b Fe1 N9_1b 85.9(5) 2_655 2_655
N19_1b Fe1 N9_1b 148.6(5) 2_655 2_655
N19_1b Fe1 N9_1b 86.5(5) . 2_655
N16_1b Fe1 N9_1b 85.9(5) . .
N16_1b Fe1 N9_1b 117.7(5) 2_655 .
N19_1b Fe1 N9_1b 86.5(5) 2_655 .
N19_1b Fe1 N9_1b 148.6(5) . .
N9_1b Fe1 N9_1b 77.0(7) 2_655 .
N9_1a Fe1 N16_1a 149.2(2) . 2_655
N9_1a Fe1 N16_1a 86.1(2) 2_655 2_655
N19_1a Fe1 N16_1a 86.8(2) . 2_655
N19_1a Fe1 N16_1a 77.8(3) 2_655 2_655
N9_1a Fe1 N16_1a 86.1(2) . .
N9_1a Fe1 N16_1a 149.2(2) 2_655 .
N19_1a Fe1 N16_1a 77.8(3) . .
N19_1a Fe1 N16_1a 86.8(2) 2_655 .
N16_1a Fe1 N16_1a 118.7(3) 2_655 .
C2_1 C1_1 C6_1 115.5(3) . .
C2_1 C1_1 B7_1 120.5(3) . .
C6_1 C1_1 B7_1 123.9(3) . .
N3_1 C2_1 C1_1 125.9(3) . .
N3_1 C2_1 H2A_1 117.0 . .
C1_1 C2_1 H2A_1 117.0 . .
C4_1 N3_1 C2_1 116.0(3) . .
N3_1 C4_1 C5_1 124.0(3) . .
N3_1 C4_1 H4A_1 118.0 . .
C5_1 C4_1 H4A_1 118.0 . .
C4_1 C5_1 C6_1 118.5(4) . .
C4_1 C5_1 H5A_1 120.8 . .
C6_1 C5_1 H5A_1 120.8 . .
C5_1 C6_1 C1_1 120.1(4) . .
C5_1 C6_1 H6A_1 120.0 . .
C1_1 C6_1 H6A_1 120.0 . .
O21_1a B7_1 O8_1a 112.0(4) . .
O15_1b B7_1 O21_1b 112.4(5) . .
O21_1a B7_1 O15_1a 111.0(3) . .
O8_1a B7_1 O15_1a 110.1(3) . .
O15_1b B7_1 O8_1b 110.0(5) . .
O21_1b B7_1 O8_1b 109.3(5) . .
O15_1b B7_1 C1_1 109.5(4) . .
O21_1a B7_1 C1_1 105.8(3) . .
O8_1a B7_1 C1_1 109.3(3) . .
O21_1b B7_1 C1_1 107.2(4) . .
O15_1a B7_1 C1_1 108.5(3) . .
O8_1b B7_1 C1_1 108.4(4) . .
N9_1a O8_1a B7_1 111.6(4) . .
C10_1a N9_1a O8_1a 117.2(8) . .
C10_1a N9_1a Fe1 118.5(8) . .
O8_1a N9_1a Fe1 123.3(4) . .
N9_1a C10_1a C10_1a 112.1(8) . 2_655
N9_1a C10_1a C10A_1a 123.7(11) . .
C10_1a C10_1a C10A_1a 124.0(11) 2_655 .
N16_1a O15_1a B7_1 111.0(4) . .
C17_1a N16_1a O15_1a 115.9(7) . .
C17_1a N16_1a Fe1 119.2(6) . .
O15_1a N16_1a Fe1 123.4(4) . .
N16_1a C17_1a C18_1a 110.8(8) . .
N16_1a C17_1a C17A_1a 124.5(10) . .
C18_1a C17_1a C17A_1a 124.7(10) . .
N19_1a C18_1a C17_1a 112.0(8) . .
N19_1a C18_1a C18A_1a 123.5(10) . .
C17_1a C18_1a C18A_1a 124.5(10) . .
C18_1a N19_1a O21_1a 116.2(7) . 2_655
C18_1a N19_1a Fe1 119.3(6) . .
O21_1a N19_1a Fe1 123.5(5) 2_655 .
N19_1a O21_1a B7_1 111.6(4) 2_655 .
C10_1a C10A_1a H10A_1a 109.5 . .
C10_1a C10A_1a H10B_1a 109.5 . .
H10A_1a C10A_1a H10B_1a 109.5 . .
C10_1a C10A_1a H10C_1a 109.5 . .
H10A_1a C10A_1a H10C_1a 109.5 . .
H10B_1a C10A_1a H10C_1a 109.5 . .
C17_1a C17A_1a H17A_1a 109.5 . .
C17_1a C17A_1a H17B_1a 109.5 . .
H17A_1a C17A_1a H17B_1a 109.5 . .
C17_1a C17A_1a H17C_1a 109.5 . .
H17A_1a C17A_1a H17C_1a 109.5 . .
H17B_1a C17A_1a H17C_1a 109.5 . .
C18_1a C18A_1a H18A_1a 109.5 . .
C18_1a C18A_1a H18B_1a 109.5 . .
H18A_1a C18A_1a H18B_1a 109.5 . .
C18_1a C18A_1a H18C_1a 109.5 . .
H18A_1a C18A_1a H18C_1a 109.5 . .
H18B_1a C18A_1a H18C_1a 109.5 . .
Cl3_2 C1_2 Cl2_2 112.5(4) . .
Cl3_2 C1_2 Cl4_2 109.4(4) . .
Cl2_2 C1_2 Cl4_2 109.3(3) . .
Cl3_2 C1_2 H19A_2 108.5 . .
Cl2_2 C1_2 H19A_2 108.5 . .
Cl4_2 C1_2 H19A_2 108.5 . .
N9_1b O8_1b B7_1 111.7(7) . .
C10_1b N9_1b O8_1b 114.8(17) . .
C10_1b N9_1b Fe1 121.9(17) . .
O8_1b N9_1b Fe1 122.5(8) . .
N16_1b O15_1b B7_1 111.1(8) . .
N9_1b C10_1b C10A_1b 125(2) . .
N9_1b C10_1b C10_1b 109.5(16) . 2_655
C10A_1b C10_1b C10_1b 125(2) . 2_655
C17_1b N16_1b O15_1b 115.7(14) . .
C17_1b N16_1b Fe1 119.5(12) . .
O15_1b N16_1b Fe1 124.1(9) . .
N19_1b O21_1b B7_1 112.8(9) 2_655 .
C17_1b C17A_1b H17A_1b 109.5 . .
C17_1b C17A_1b H17B_1b 109.5 . .
H17A_1b C17A_1b H17B_1b 109.5 . .
C17_1b C17A_1b H17C_1b 109.5 . .
H17A_1b C17A_1b H17C_1b 109.5 . .
H17B_1b C17A_1b H17C_1b 109.5 . .
C10_1b C10A_1b H10A_1b 109.5 . .
C10_1b C10A_1b H10B_1b 109.5 . .
H10A_1b C10A_1b H10B_1b 109.5 . .
C10_1b C10A_1b H10C_1b 109.5 . .
H10A_1b C10A_1b H10C_1b 109.5 . .
H10B_1b C10A_1b H10C_1b 109.5 . .
C18_1b C18A_1b H18A_1b 109.5 . .
C18_1b C18A_1b H18B_1b 109.5 . .
H18A_1b C18A_1b H18B_1b 109.5 . .
C18_1b C18A_1b H18C_1b 109.5 . .
H18A_1b C18A_1b H18C_1b 109.5 . .
H18B_1b C18A_1b H18C_1b 109.5 . .
C18_1b N19_1b O21_1b 116.4(15) . 2_655
C18_1b N19_1b Fe1 120.2(13) . .
O21_1b N19_1b Fe1 122.4(10) 2_655 .
N19_1b C18_1b C17_1b 109.7(16) . .
N19_1b C18_1b C18A_1b 124.0(18) . .
C17_1b C18_1b C18A_1b 126.3(19) . .
N16_1b C17_1b C18_1b 111.8(16) . .
N16_1b C17_1b C17A_1b 125.9(18) . .
C18_1b C17_1b C17A_1b 122.3(19) . .

loop_
_geom_bond_atom_site_label_1
_geom_bond_atom_site_label_2
_geom_bond_distance
_geom_bond_site_symmetry_2
Fe1 N16_1b 1.883(14) .
Fe1 N16_1b 1.883(15) 2_655
Fe1 N19_1b 1.901(16) 2_655
Fe1 N19_1b 1.901(16) .
Fe1 N9_1a 1.906(5) .
Fe1 N9_1a 1.906(5) 2_655
Fe1 N19_1a 1.908(7) .
Fe1 N19_1a 1.908(7) 2_655
Fe1 N9_1b 1.920(12) 2_655
Fe1 N9_1b 1.920(12) .
Fe1 N16_1a 1.926(6) 2_655
Fe1 N16_1a 1.926(6) .
C1_1 C2_1 1.387(3) .
C1_1 C6_1 1.387(5) .
C1_1 B7_1 1.598(4) .
C2_1 N3_1 1.333(4) .
C2_1 H2A_1 0.9500 .
N3_1 C4_1 1.330(5) .
C4_1 C5_1 1.364(6) .
C4_1 H4A_1 0.9500 .
C5_1 C6_1 1.386(5) .
C5_1 H5A_1 0.9500 .
C6_1 H6A_1 0.9500 .
B7_1 O15_1b 1.446(8) .
B7_1 O21_1a 1.478(5) .
B7_1 O8_1a 1.482(5) .
B7_1 O21_1b 1.488(9) .
B7_1 O15_1a 1.508(5) .
B7_1 O8_1b 1.511(8) .
O8_1a N9_1a 1.378(6) .
N9_1a C10_1a 1.305(7) .
C10_1a C10_1a 1.42(3) 2_655
C10_1a C10A_1a 1.503(7) .
O15_1a N16_1a 1.372(7) .
N16_1a C17_1a 1.305(7) .
C17_1a C18_1a 1.446(8) .
C17_1a C17A_1a 1.490(7) .
C18_1a N19_1a 1.305(8) .
C18_1a C18A_1a 1.490(7) .
N19_1a O21_1a 1.381(8) 2_655
O21_1a N19_1a 1.381(8) 2_655
C10A_1a H10A_1a 0.9800 .
C10A_1a H10B_1a 0.9800 .
C10A_1a H10C_1a 0.9800 .
C17A_1a H17A_1a 0.9800 .
C17A_1a H17B_1a 0.9800 .
C17A_1a H17C_1a 0.9800 .
C18A_1a H18A_1a 0.9800 .
C18A_1a H18B_1a 0.9800 .
C18A_1a H18C_1a 0.9800 .
Cl4_2 C1_2 1.764(6) .
Cl2_2 C1_2 1.734(6) .
Cl3_2 C1_2 1.719(7) .
C1_2 H19A_2 1.0000 .
O8_1b N9_1b 1.375(13) .
N9_1b C10_1b 1.295(11) .
O15_1b N16_1b 1.391(14) .
C10_1b C10A_1b 1.500(11) .
C10_1b C10_1b 1.53(7) 2_655
N16_1b C17_1b 1.298(11) .
O21_1b N19_1b 1.372(17) 2_655
C17A_1b C17_1b 1.493(10) .
C17A_1b H17A_1b 0.9800 .
C17A_1b H17B_1b 0.9800 .
C17A_1b H17C_1b 0.9800 .
C10A_1b H10A_1b 0.9800 .
C10A_1b H10B_1b 0.9800 .
C10A_1b H10C_1b 0.9800 .
C18A_1b C18_1b 1.494(10) .
C18A_1b H18A_1b 0.9800 .
C18A_1b H18B_1b 0.9800 .
C18A_1b H18C_1b 0.9800 .
N19_1b C18_1b 1.295(11) .
N19_1b O21_1b 1.372(17) 2_655
C18_1b C17_1b 1.465(13) .

loop_
_geom_torsion_atom_site_label_1
_geom_torsion_atom_site_label_2
_geom_torsion_atom_site_label_3
_geom_torsion_atom_site_label_4
_geom_torsion
_geom_torsion_site_symmetry_1
_geom_torsion_site_symmetry_4
C6_1 C1_1 C2_1 N3_1 -0.9(6) . .
B7_1 C1_1 C2_1 N3_1 176.2(4) . .
C1_1 C2_1 N3_1 C4_1 -0.2(6) . .
C2_1 N3_1 C4_1 C5_1 1.2(6) . .
N3_1 C4_1 C5_1 C6_1 -1.1(7) . .
C4_1 C5_1 C6_1 C1_1 -0.1(7) . .
C2_1 C1_1 C6_1 C5_1 1.0(6) . .
B7_1 C1_1 C6_1 C5_1 -175.9(4) . .
C2_1 C1_1 B7_1 O15_1b 146.7(5) . .
C6_1 C1_1 B7_1 O15_1b -36.5(6) . .
C2_1 C1_1 B7_1 O21_1a -60.1(5) . .
C6_1 C1_1 B7_1 O21_1a 116.7(4) . .
C2_1 C1_1 B7_1 O8_1a 60.6(4) . .
C6_1 C1_1 B7_1 O8_1a -122.6(4) . .
C2_1 C1_1 B7_1 O21_1b -91.1(5) . .
C6_1 C1_1 B7_1 O21_1b 85.8(6) . .
C2_1 C1_1 B7_1 O15_1a -179.3(4) . .
C6_1 C1_1 B7_1 O15_1a -2.4(5) . .
C2_1 C1_1 B7_1 O8_1b 26.8(5) . .
C6_1 C1_1 B7_1 O8_1b -156.4(5) . .
O21_1a B7_1 O8_1a N9_1a -54.4(5) . .
O15_1a B7_1 O8_1a N9_1a 69.5(5) . .
C1_1 B7_1 O8_1a N9_1a -171.3(4) . .
B7_1 O8_1a N9_1a C10_1a 155.6(6) . .
B7_1 O8_1a N9_1a Fe1 -12.6(6) . .
O8_1a N9_1a C10_1a C10_1a -174.5(10) . 2_655
Fe1 N9_1a C10_1a C10_1a -5.7(14) . 2_655
O8_1a N9_1a C10_1a C10A_1a 0.3(13) . .
Fe1 N9_1a C10_1a C10A_1a 169.0(11) . .
O21_1a B7_1 O15_1a N16_1a 68.9(5) . .
O8_1a B7_1 O15_1a N16_1a -55.6(5) . .
C1_1 B7_1 O15_1a N16_1a -175.2(4) . .
B7_1 O15_1a N16_1a C17_1a 153.7(8) . .
B7_1 O15_1a N16_1a Fe1 -12.0(6) . .
O15_1a N16_1a C17_1a C18_1a -176.4(7) . .
Fe1 N16_1a C17_1a C18_1a -10.1(11) . .
O15_1a N16_1a C17_1a C17A_1a 1.5(11) . .
Fe1 N16_1a C17_1a C17A_1a 167.7(10) . .
N16_1a C17_1a C18_1a N19_1a 10.3(12) . .
C17A_1a C17_1a C18_1a N19_1a -167.5(12) . .
N16_1a C17_1a C18_1a C18A_1a -168.3(13) . .
C17A_1a C17_1a C18_1a C18A_1a 13.9(15) . .
C17_1a C18_1a N19_1a O21_1a -175.5(7) . 2_655
C18A_1a C18_1a N19_1a O21_1a 3.1(13) . 2_655
C17_1a C18_1a N19_1a Fe1 -6.5(11) . .
C18A_1a C18_1a N19_1a Fe1 172.0(11) . .
O8_1a B7_1 O21_1a N19_1a 66.9(5) . 2_655
O15_1a B7_1 O21_1a N19_1a -56.6(5) . 2_655
C1_1 B7_1 O21_1a N19_1a -174.2(4) . 2_655
O15_1b B7_1 O8_1b N9_1b 54.7(8) . .
O21_1b B7_1 O8_1b N9_1b -69.1(8) . .
C1_1 B7_1 O8_1b N9_1b 174.4(6) . .
B7_1 O8_1b N9_1b C10_1b -156.7(15) . .
B7_1 O8_1b N9_1b Fe1 13.7(10) . .
O21_1b B7_1 O15_1b N16_1b 52.0(9) . .
O8_1b B7_1 O15_1b N16_1b -69.9(8) . .
C1_1 B7_1 O15_1b N16_1b 171.1(6) . .
O8_1b N9_1b C10_1b C10A_1b 1(3) . .
Fe1 N9_1b C10_1b C10A_1b -169(2) . .
O8_1b N9_1b C10_1b C10_1b 173(2) . 2_655
Fe1 N9_1b C10_1b C10_1b 2(4) . 2_655
B7_1 O15_1b N16_1b C17_1b -156.0(16) . .
B7_1 O15_1b N16_1b Fe1 14.4(11) . .
N16_1b Fe1 N16_1b C17_1b 59.9(16) 2_655 .
N19_1b Fe1 N16_1b C17_1b 119.2(17) 2_655 .
N19_1b Fe1 N16_1b C17_1b -1.4(17) . .
N9_1b Fe1 N16_1b C17_1b -81.0(17) 2_655 .
N9_1b Fe1 N16_1b C17_1b -154.1(17) . .
N16_1b Fe1 N16_1b O15_1b -110.2(9) 2_655 .
N19_1b Fe1 N16_1b O15_1b -50.8(9) 2_655 .
N19_1b Fe1 N16_1b O15_1b -171.5(10) . .
N9_1b Fe1 N16_1b O15_1b 108.9(9) 2_655 .
N9_1b Fe1 N16_1b O15_1b 35.8(9) . .
O15_1b B7_1 O21_1b N19_1b -68.2(9) . 2_655
O8_1b B7_1 O21_1b N19_1b 54.2(9) . 2_655
C1_1 B7_1 O21_1b N19_1b 171.4(7) . 2_655
O21_1b N19_1b C18_1b C17_1b 175.7(15) 2_655 .
Fe1 N19_1b C18_1b C17_1b 7(2) . .
O21_1b N19_1b C18_1b C18A_1b -3(2) 2_655 .
Fe1 N19_1b C18_1b C18A_1b -172(2) . .
O15_1b N16_1b C17_1b C18_1b 176.3(14) . .
Fe1 N16_1b C17_1b C18_1b 5(2) . .
O15_1b N16_1b C17_1b C17A_1b -1.3(19) . .
Fe1 N16_1b C17_1b C17A_1b -172(2) . .
N19_1b C18_1b C17_1b N16_1b -8(2) . .
C18A_1b C18_1b C17_1b N16_1b 171(3) . .
N19_1b C18_1b C17_1b C17A_1b 170(2) . .
C18A_1b C18_1b C17_1b C17A_1b -11(3) . .
